data_7051449
loop_
_publ_author_name
'Behrendt, U.'
'Pfeifer, R.-M..'
'Wartchow, R.'
'Butensch\"on, H.'

_publ_section_title
;
Some bimetallic half sandwich iron complexes with metal carbene
 substitution at the cyclopentadienyl ligand :
 Synthesis, characterization, structure, and cyclic voltammetry
;
_journal_name_full 'New Journal of Chemistry'
_journal_paper_doi 10.1039/a902815c
_journal_year 1999
_chemical_formula_sum 'C16 H12 Cr Fe O8'
_chemical_formula_weight 440.11
_chemical_melting_point 356
_space_group_IT_number 14
_symmetry_cell_setting monoclinic
_symmetry_space_group_name_Hall '-P 2yn'
_symmetry_space_group_name_H-M 'P 1 21/n 1'
_cell_angle_alpha 90.00
_cell_angle_beta 92.26(2)
_cell_angle_gamma 90.00
_cell_formula_units_Z 4
_cell_length_a 6.8650(10)
_cell_length_b 10.751(2)
_cell_length_c 24.700(4)
_cell_measurement_temperature 300(2)
_cell_volume 1821.6(5)
_diffrn_ambient_temperature 300(2)
_exptl_crystal_density_diffrn 1.605
_cod_depositor_comments
;
The following automatic conversions were performed:

'_chemical_melting_point' value '356 K' was changed to '356' - the
value should be numeric and without a unit designator.

Automatic conversion script
Id: cif_fix_values 1646 2011-03-28 12:23:43Z adriana 
;
_cod_original_sg_symbol_H-M 'P 21/n'
_cod_database_code 7051449

loop_
_symmetry_equiv_pos_as_xyz
'x, y, z'
'-x+1/2, y+1/2, -z+1/2'
'-x, -y, -z'
'x-1/2, -y-1/2, z-1/2'

loop_
_atom_site_aniso_label
_atom_site_aniso_U_11
_atom_site_aniso_U_22
_atom_site_aniso_U_33
_atom_site_aniso_U_23
_atom_site_aniso_U_13
_atom_site_aniso_U_12
Fe1 0.0559(6) 0.0533(6) 0.0660(6) -0.0069(6) -0.0087(5) -0.0040(6)
C1 0.043(4) 0.052(4) 0.044(4) -0.001(3) -0.001(3) 0.002(3)
C2 0.060(5) 0.060(4) 0.049(4) 0.001(3) -0.012(3) 0.009(4)
C3 0.047(4) 0.070(5) 0.086(6) -0.002(4) -0.026(4) -0.004(4)
C4 0.043(4) 0.088(5) 0.080(5) 0.009(4) 0.006(4) -0.017(3)
C5 0.046(4) 0.069(5) 0.058(5) -0.001(4) -0.004(4) 0.001(3)
C6 0.052(4) 0.049(4) 0.044(4) -0.004(3) -0.009(3) 0.011(3)
O1 0.080(3) 0.060(3) 0.045(3) 0.003(2) -0.023(2) -0.013(2)
C7 0.122(6) 0.079(5) 0.054(4) 0.005(4) -0.033(4) -0.026(4)
C8 0.116(6) 0.116(6) 0.095(6) 0.049(5) -0.060(5) -0.047(5)
C9 0.050(5) 0.077(6) 0.098(5) -0.017(4) 0.008(4) 0.008(4)
O2 0.091(4) 0.112(5) 0.154(5) -0.028(4) 0.000(3) -0.001(3)
C10 0.096(6) 0.072(6) 0.134(7) -0.023(6) 0.012(5) -0.022(5)
O3 0.177(6) 0.129(6) 0.189(6) -0.045(5) 0.041(5) -0.046(5)
C11 0.105(5) 0.049(4) 0.161(6) -0.053(5) 0.086(5) -0.013(4)
Cr1 0.0531(6) 0.0509(6) 0.0518(6) 0.0047(6) -0.0065(5) 0.0029(6)
C12 0.064(4) 0.055(4) 0.065(4) 0.002(4) -0.007(3) 0.005(4)
O4 0.056(3) 0.111(3) 0.083(3) -0.003(3) -0.011(2) 0.003(3)
C13 0.068(4) 0.051(4) 0.054(4) 0.005(3) -0.002(3) 0.014(4)
O5 0.069(3) 0.086(4) 0.092(3) 0.015(2) -0.026(2) 0.019(2)
C14 0.056(4) 0.069(5) 0.045(5) -0.007(4) -0.007(3) 0.002(4)
O6 0.086(3) 0.099(4) 0.061(3) -0.009(3) 0.004(3) 0.019(3)
C15 0.069(4) 0.060(4) 0.057(4) -0.004(4) -0.003(3) -0.002(4)
O7 0.127(4) 0.093(4) 0.073(3) -0.021(3) -0.008(3) 0.034(3)
C16 0.070(5) 0.062(5) 0.083(5) 0.009(4) -0.007(4) -0.011(4)
O8 0.113(4) 0.092(4) 0.100(4) 0.034(3) -0.020(3) -0.031(3)

loop_
_atom_site_label
_atom_site_type_symbol
_atom_site_fract_x
_atom_site_fract_y
_atom_site_fract_z
_atom_site_U_iso_or_equiv
_atom_site_thermal_displace_type
_atom_site_occupancy
_atom_site_calc_flag
_atom_site_refinement_flags
_atom_site_disorder_group
Fe1 Fe 0.49263(11) 0.46695(8) 0.13949(3) 0.0587(3) Uani 1 d . .
C1 C 0.4999(8) 0.2768(5) 0.1193(2) 0.0466(15) Uani 1 d . .
C2 C 0.5586(9) 0.2937(5) 0.1745(2) 0.057(2) Uani 1 d . .
H1 H 0.4966(9) 0.2608(5) 0.2041(2) 0.073(8) Uiso 1 calc R .
C3 C 0.7249(9) 0.3680(6) 0.1768(3) 0.069(2) Uani 1 d . .
H2 H 0.7934(9) 0.3921(6) 0.2083(3) 0.073(8) Uiso 1 calc R .
C4 C 0.7720(8) 0.4002(6) 0.1246(3) 0.070(2) Uani 1 d . .
H3 H 0.8761(8) 0.4499(6) 0.1151(3) 0.073(8) Uiso 1 calc R .
C5 C 0.6350(8) 0.3446(5) 0.0889(2) 0.058(2) Uani 1 d . .
H4 H 0.6329(8) 0.3510(5) 0.0514(2) 0.073(8) Uiso 1 calc R .
C6 C 0.3384(8) 0.1998(5) 0.0959(2) 0.049(2) Uani 1 d . .
O1 O 0.3073(5) 0.2463(3) 0.04645(15) 0.0623(11) Uani 1 d . .
C7 C 0.1615(9) 0.1986(6) 0.0082(2) 0.086(2) Uani 1 d . .
H5 H 0.1941(9) 0.1139(6) -0.0015(2) 0.073(8) Uiso 1 calc R .
H6 H 0.0357(9) 0.1975(6) 0.0248(2) 0.073(8) Uiso 1 calc R .
C8 C 0.1506(9) 0.2722(6) -0.0383(3) 0.111(3) Uani 1 d . .
H7 H 0.0531(9) 0.2392(6) -0.0633(3) 0.119(9) Uiso 1 calc R .
H8 H 0.2747(9) 0.2723(6) -0.0550(3) 0.119(9) Uiso 1 calc R .
H9 H 0.1166(9) 0.3557(6) -0.0288(3) 0.119(9) Uiso 1 calc R .
C9 C 0.2911(9) 0.4888(7) 0.1768(3) 0.075(2) Uani 1 d . .
O2 O 0.1564(7) 0.5054(5) 0.2014(2) 0.119(2) Uani 1 d . .
C10 C 0.5756(10) 0.6151(7) 0.1574(3) 0.100(3) Uani 1 d . .
O3 O 0.6277(9) 0.7130(6) 0.1682(3) 0.164(3) Uani 1 d . .
C11 C 0.3399(8) 0.5469(6) 0.0713(2) 0.103(2) Uani 1 d . .
H10 H 0.4229(8) 0.5478(6) 0.0409(2) 0.119(9) Uiso 1 calc R .
H11 H 0.3024(8) 0.6305(6) 0.0798(2) 0.119(9) Uiso 1 calc R .
H12 H 0.2255(8) 0.4985(6) 0.0625(2) 0.119(9) Uiso 1 calc R .
Cr1 Cr 0.22647(12) 0.04622(9) 0.13152(3) 0.0522(3) Uani 1 d . .
C12 C -0.0248(8) 0.0556(6) 0.0993(2) 0.062(2) Uani 1 d . .
O4 O -0.1847(5) 0.0535(4) 0.08279(15) 0.0837(13) Uani 1 d . .
C13 C 0.4725(8) 0.0167(5) 0.1688(2) 0.058(2) Uani 1 d . .
O5 O 0.6132(5) -0.0039(4) 0.1926(2) 0.0834(15) Uani 1 d . .
C14 C 0.1436(9) 0.1465(6) 0.1877(2) 0.057(2) Uani 1 d . .
O6 O 0.0901(6) 0.2069(4) 0.2222(2) 0.0820(14) Uani 1 d . .
C15 C 0.3092(8) -0.0524(6) 0.0751(2) 0.062(2) Uani 1 d . .
O7 O 0.3608(7) -0.1128(4) 0.0398(2) 0.098(2) Uani 1 d . .
C16 C 0.1385(9) -0.0952(6) 0.1664(3) 0.072(2) Uani 1 d . .
O8 O 0.0833(7) -0.1836(5) 0.1878(2) 0.102(2) Uani 1 d . .

loop_
_geom_bond_atom_site_label_1
_geom_bond_atom_site_label_2
_geom_bond_distance
_geom_bond_site_symmetry_2
_geom_bond_publ_flag
Fe1 C9 1.708(7) . ?
Fe1 C10 1.743(8) . ?
Fe1 C5 2.084(6) . ?
Fe1 C4 2.094(6) . ?
Fe1 C2 2.095(5) . ?
Fe1 C3 2.099(5) . ?
Fe1 C1 2.105(5) . ?
Fe1 C11 2.130(6) . ?
C1 C5 1.417(7) . ?
C1 C2 1.418(6) . ?
C1 C6 1.482(7) . ?
C2 C3 1.393(7) . ?
C3 C4 1.384(7) . ?
C4 C5 1.398(7) . ?
C6 O1 1.329(5) . ?
C6 Cr1 2.036(5) . ?
O1 C7 1.443(5) . ?
C7 C8 1.395(7) . ?
C9 O2 1.140(6) . ?
C10 O3 1.140(7) . ?
Cr1 C15 1.857(7) . ?
Cr1 C16 1.859(7) . ?
Cr1 C14 1.863(7) . ?
Cr1 C12 1.874(5) . ?
Cr1 C13 1.918(5) . ?
C12 O4 1.156(5) . ?
C13 O5 1.133(5) . ?
C14 O6 1.143(6) . ?
C15 O7 1.154(6) . ?
C16 O8 1.159(6) . ?
